data_7240463
loop_
_publ_author_name
'Wallis, John D.'
'Garner, Alun Christopher'
'Yang, Songjie'

_publ_section_title
;
 N-H&#x00B7;&#x00B7;&#x00B7;O Hydrogen Bonding to the Alkoxy Oxygen of a
 Carboxylic Ester Group: Crystal Structures of Methyl 2,6-Diaminobenzoate
 and Its Derivatives.
;
_journal_name_full CrystEngComm
_journal_paper_doi 10.1039/D0CE00495B
_journal_year 2020
_chemical_formula_sum 'C15 H16 N2 O4 S'
_chemical_formula_weight 320.36
_chemical_melting_point 425.0(10)
_chemical_name_systematic
;
Methyl 2-tosylamino-6-aminobenzoate
;
_space_group_crystal_system monoclinic
_space_group_IT_number 14
_space_group_name_Hall '-P 2ybc'
_space_group_name_H-M_alt 'P 1 21/c 1'
_atom_sites_solution_hydrogens mixed
_atom_sites_solution_primary direct
_audit_creation_method SHELXL-2014
_audit_update_record
;
2020-04-01 deposited with the CCDC.	2020-05-06 downloaded from the CCDC.
;
_cell_angle_alpha 90
_cell_angle_beta 97.360(3)
_cell_angle_gamma 90
_cell_formula_units_Z 24
_cell_length_a 9.7212(3)
_cell_length_b 35.4733(12)
_cell_length_c 26.2238(10)
_cell_measurement_reflns_used 9346
_cell_measurement_temperature 150(2)
_cell_measurement_theta_max 29.9900
_cell_measurement_theta_min 3.5280
_cell_volume 8968.6(5)
_computing_cell_refinement 'CrysAlisPro 1.171.40.45a (Rigaku OD, 2019)'
_computing_data_collection 'CrysAlisPro 1.171.40.45a (Rigaku OD, 2019)'
_computing_data_reduction 'CrysAlisPro 1.171.40.45a (Rigaku OD, 2019)'
_computing_structure_refinement 'SHELXL-2014 (Sheldrick, 2014)'
_computing_structure_solution SHELXS-97
_diffrn_ambient_temperature 150(2)
_diffrn_detector 'CCD plate'
_diffrn_detector_area_resol_mean 15.9832
_diffrn_detector_type Sapphire3
_diffrn_measured_fraction_theta_full 0.995
_diffrn_measured_fraction_theta_max 0.872
_diffrn_measurement_device 'four-circle diffractometer'
_diffrn_measurement_device_type 'Xcalibur, Sapphire3, Gemini'
_diffrn_measurement_method '\w scans'
_diffrn_radiation_monochromator graphite
_diffrn_radiation_probe x-ray
_diffrn_radiation_type MoK\a
_diffrn_radiation_wavelength 0.71073
_diffrn_reflns_av_R_equivalents 0.0370
_diffrn_reflns_av_unetI/netI 0.0654
_diffrn_reflns_Laue_measured_fraction_full 0.995
_diffrn_reflns_Laue_measured_fraction_max 0.872
_diffrn_reflns_limit_h_max 9
_diffrn_reflns_limit_h_min -14
_diffrn_reflns_limit_k_max 38
_diffrn_reflns_limit_k_min -47
_diffrn_reflns_limit_l_max 35
_diffrn_reflns_limit_l_min -35
_diffrn_reflns_number 56001
_diffrn_reflns_point_group_measured_fraction_full 0.995
_diffrn_reflns_point_group_measured_fraction_max 0.872
_diffrn_reflns_theta_full 28.500
_diffrn_reflns_theta_max 30.963
_diffrn_reflns_theta_min 3.271
_diffrn_source 'fine-focus sealed X-ray tube'
_diffrn_source_type 'Enhance (Mo) X-ray Source'
_exptl_absorpt_coefficient_mu 0.236
_exptl_absorpt_correction_T_max 1.000
_exptl_absorpt_correction_T_min 0.889
_exptl_absorpt_correction_type gaussian
_exptl_absorpt_process_details
;
CrysAlisPro 1.171.40.45a (Rigaku Oxford Diffraction, 2019)
Numerical absorption correction based on gaussian integration over
			a multifaceted crystal model
Empirical absorption correction using spherical harmonics,
 implemented in SCALE3 ABSPACK scaling algorithm.
;
_exptl_crystal_colour colourless
_exptl_crystal_density_diffrn 1.424
_exptl_crystal_description plate
_exptl_crystal_F_000 4032
_exptl_crystal_recrystallization_method 'Re-crystallisation from solvent: acetone'
_exptl_crystal_size_max 0.441
_exptl_crystal_size_mid 0.177
_exptl_crystal_size_min 0.043
_refine_diff_density_max 0.392
_refine_diff_density_min -0.362
_refine_diff_density_rms 0.065
_refine_ls_extinction_method none
_refine_ls_goodness_of_fit_ref 1.024
_refine_ls_hydrogen_treatment mixed
_refine_ls_matrix_type full
_refine_ls_number_parameters 1273
_refine_ls_number_reflns 24833
_refine_ls_number_restraints 0
_refine_ls_restrained_S_all 1.024
_refine_ls_R_factor_all 0.1213
_refine_ls_R_factor_gt 0.0625
_refine_ls_shift/su_max 0.001
_refine_ls_shift/su_mean 0.000
_refine_ls_structure_factor_coef Fsqd
_refine_ls_weighting_details 'w=1/[\s^2^(Fo^2^)+(0.0623P)^2^+0.3682P] where P=(Fo^2^+2Fc^2^)/3'
_refine_ls_weighting_scheme calc
_refine_ls_wR_factor_gt 0.1317
_refine_ls_wR_factor_ref 0.1580
_reflns_Friedel_coverage 0.000
_reflns_number_gt 14496
_reflns_number_total 24833
_reflns_threshold_expression 'I > 2\s(I)'
_cod_data_source_file d0ce00495b2.cif
_cod_data_source_block fabs150MXA
_cod_depositor_comments
;
The following automatic conversions were performed:

data item '_chemical_melting_point' value '424-426' was changed to
'425.0(10)' -- the average value was taken and precision was
estimated.

Automatic conversion script
Id: cif_fix_values 7556 2019-12-06 15:28:31Z antanas 
;
_cod_original_sg_symbol_H-M 'P 21/c'
_cod_database_code 7240463
_shelx_space_group_comment
;
The symmetry employed for this shelxl refinement is uniquely defined
by the following loop, which should always be used as a source of
symmetry information in preference to the above space-group names.
They are only intended as comments.
;
_shelxl_version_number 2014-3

loop_
_space_group_symop_operation_xyz
'x, y, z'
'-x, y+1/2, -z+1/2'
'-x, -y, -z'
'x, -y-1/2, z-1/2'

loop_
_atom_site_label
_atom_site_type_symbol
_atom_site_fract_x
_atom_site_fract_y
_atom_site_fract_z
_atom_site_U_iso_or_equiv
_atom_site_adp_type
_atom_site_occupancy
_atom_site_site_symmetry_order
_atom_site_calc_flag
_atom_site_refinement_flags_posn
_atom_site_refinement_flags_adp
_atom_site_refinement_flags_occupancy
_atom_site_disorder_assembly
_atom_site_disorder_group
S1A S 0.20668(6) 0.51047(2) 0.88514(2) 0.02620(13) Uani 1 1 d . . . . .
O1A O -0.01808(16) 0.56132(4) 0.78245(6) 0.0302(4) Uani 1 1 d . . . . .
O2A O -0.24499(16) 0.57104(4) 0.77182(5) 0.0278(4) Uani 1 1 d . . . . .
O3A O 0.32316(16) 0.52485(5) 0.86294(6) 0.0372(4) Uani 1 1 d . . . . .
O4A O 0.22255(17) 0.47678(5) 0.91516(6) 0.0354(4) Uani 1 1 d . . . . .
N1A N 0.08672(19) 0.50374(6) 0.83608(7) 0.0243(4) Uani 1 1 d . . . . .
N2A N -0.4154(2) 0.52875(6) 0.81451(8) 0.0307(5) Uani 1 1 d . . . . .
C1A C -0.1629(2) 0.51910(6) 0.82319(7) 0.0209(4) Uani 1 1 d . . . . .
C2A C -0.0520(2) 0.49548(6) 0.84443(7) 0.0218(5) Uani 1 1 d . . . . .
C3A C -0.0747(3) 0.46411(6) 0.87312(8) 0.0294(5) Uani 1 1 d . . . . .
H3A H 0.0001 0.4479 0.8852 0.035 Uiso 1 1 calc R U . . .
C4A C -0.2076(3) 0.45635(7) 0.88426(8) 0.0323(6) Uani 1 1 d . . . . .
H4A H -0.2227 0.4353 0.9053 0.039 Uiso 1 1 calc R U . . .
C5A C -0.3168(2) 0.47858(6) 0.86531(8) 0.0294(5) Uani 1 1 d . . . . .
H5A H -0.4068 0.4728 0.8735 0.035 Uiso 1 1 calc R U . . .
C6A C -0.2991(2) 0.50992(6) 0.83380(8) 0.0236(5) Uani 1 1 d . . . . .
C7A C -0.1330(2) 0.55174(6) 0.79136(7) 0.0209(4) Uani 1 1 d . . . . .
C8A C -0.2225(2) 0.60324(6) 0.74033(8) 0.0281(5) Uani 1 1 d . . . . .
H84A H -0.1566 0.5966 0.7165 0.042 Uiso 1 1 calc R U . . .
H83A H -0.1850 0.6241 0.7623 0.042 Uiso 1 1 calc R U . . .
H82A H -0.3108 0.6109 0.7208 0.042 Uiso 1 1 calc R U . . .
C9A C 0.1429(2) 0.54582(6) 0.92248(8) 0.0251(5) Uani 1 1 d . . . . .
C10A C 0.0568(3) 0.53576(7) 0.95835(9) 0.0361(6) Uani 1 1 d . . . . .
H10A H 0.0380 0.5099 0.9641 0.043 Uiso 1 1 calc R U . . .
C11A C -0.0015(3) 0.56345(7) 0.98569(9) 0.0367(6) Uani 1 1 d . . . . .
H11A H -0.0615 0.5564 1.0099 0.044 Uiso 1 1 calc R U . . .
C12A C 0.0259(3) 0.60120(7) 0.97843(8) 0.0313(6) Uani 1 1 d . . . . .
C13A C 0.1121(3) 0.61054(7) 0.94211(9) 0.0397(6) Uani 1 1 d . . . . .
H13A H 0.1315 0.6363 0.9363 0.048 Uiso 1 1 calc R U . . .
C14A C 0.1706(3) 0.58316(7) 0.91410(9) 0.0341(6) Uani 1 1 d . . . . .
H14A H 0.2292 0.5901 0.8893 0.041 Uiso 1 1 calc R U . . .
C15A C -0.0375(3) 0.63080(7) 1.00855(9) 0.0441(7) Uani 1 1 d . . . . .
H52A H -0.1165 0.6201 1.0233 0.066 Uiso 1 1 calc R U . . .
H53A H -0.0693 0.6518 0.9858 0.066 Uiso 1 1 calc R U . . .
H51A H 0.0318 0.6399 1.0363 0.066 Uiso 1 1 calc R U . . .
H1A H 0.094(3) 0.5219(8) 0.8176(10) 0.050(9) Uiso 1 1 d . . . . .
H21A H -0.407(3) 0.5497(7) 0.7999(9) 0.043(8) Uiso 1 1 d . . . . .
H22A H -0.487(3) 0.5242(7) 0.8295(9) 0.031(7) Uiso 1 1 d . . . . .
S1B S 0.70317(6) 0.66448(2) 0.87916(2) 0.02792(14) Uani 1 1 d . . . . .
O1B O 0.48071(16) 0.61021(4) 0.77900(6) 0.0312(4) Uani 1 1 d . . . . .
O2B O 0.25460(16) 0.59912(4) 0.77105(6) 0.0276(4) Uani 1 1 d . . . . .
O3B O 0.81996(16) 0.64892(5) 0.85849(6) 0.0394(4) Uani 1 1 d . . . . .
O4B O 0.71807(17) 0.69941(5) 0.90649(6) 0.0382(4) Uani 1 1 d . . . . .
N1B N 0.5841(2) 0.66946(6) 0.82927(7) 0.0262(4) Uani 1 1 d . . . . .
N2B N 0.0817(2) 0.64403(6) 0.80857(8) 0.0306(5) Uani 1 1 d . . . . .
C1B C 0.3347(2) 0.65390(6) 0.81676(7) 0.0218(5) Uani 1 1 d . . . . .
C2B C 0.4454(2) 0.67834(6) 0.83637(7) 0.0230(5) Uani 1 1 d . . . . .
C3B C 0.4213(3) 0.71095(6) 0.86256(8) 0.0302(5) Uani 1 1 d . . . . .
H3B H 0.4957 0.7276 0.8737 0.036 Uiso 1 1 calc R U . . .
C4B C 0.2879(3) 0.71927(7) 0.87257(9) 0.0328(6) Uani 1 1 d . . . . .
H4B H 0.2719 0.7411 0.8918 0.039 Uiso 1 1 calc R U . . .
C5B C 0.1791(2) 0.69619(6) 0.85488(8) 0.0307(5) Uani 1 1 d . . . . .
H5B H 0.0886 0.7024 0.8622 0.037 Uiso 1 1 calc R U . . .
C6B C 0.1982(2) 0.66362(6) 0.82618(8) 0.0235(5) Uani 1 1 d . . . . .
C7B C 0.3657(2) 0.61982(6) 0.78791(7) 0.0221(5) Uani 1 1 d . . . . .
C8B C 0.2785(2) 0.56551(6) 0.74213(8) 0.0291(5) Uani 1 1 d . . . . .
H83B H 0.3435 0.5713 0.7176 0.044 Uiso 1 1 calc R U . . .
H82B H 0.1905 0.5568 0.7235 0.044 Uiso 1 1 calc R U . . .
H81B H 0.3177 0.5457 0.7658 0.044 Uiso 1 1 calc R U . . .
C9B C 0.6384(2) 0.63114(6) 0.91907(8) 0.0251(5) Uani 1 1 d . . . . .
C10B C 0.5455(3) 0.64261(7) 0.95177(9) 0.0361(6) Uani 1 1 d . . . . .
H10B H 0.5209 0.6685 0.9535 0.043 Uiso 1 1 calc R U . . .
C11B C 0.4886(3) 0.61627(7) 0.98183(9) 0.0384(6) Uani 1 1 d . . . . .
H11B H 0.4242 0.6243 1.0040 0.046 Uiso 1 1 calc R U . . .
C12B C 0.5236(3) 0.57857(7) 0.98035(8) 0.0316(6) Uani 1 1 d . . . . .
C13B C 0.6170(3) 0.56777(7) 0.94716(9) 0.0400(6) Uani 1 1 d . . . . .
H13B H 0.6425 0.5420 0.9456 0.048 Uiso 1 1 calc R U . . .
C14B C 0.6734(3) 0.59353(7) 0.91650(9) 0.0353(6) Uani 1 1 d . . . . .
H14B H 0.7360 0.5855 0.8937 0.042 Uiso 1 1 calc R U . . .
C15B C 0.4611(3) 0.55075(8) 1.01349(10) 0.0445(7) Uani 1 1 d . . . . .
H53B H 0.4216 0.5297 0.9923 0.067 Uiso 1 1 calc R U . . .
H51B H 0.3879 0.5630 1.0299 0.067 Uiso 1 1 calc R U . . .
H52B H 0.5330 0.5413 1.0400 0.067 Uiso 1 1 calc R U . . .
H1B H 0.590(3) 0.6500(7) 0.8124(9) 0.041(8) Uiso 1 1 d . . . . .
H21B H 0.091(3) 0.6230(8) 0.7933(10) 0.048(9) Uiso 1 1 d . . . . .
H22B H 0.011(3) 0.6478(7) 0.8232(9) 0.037(8) Uiso 1 1 d . . . . .
S1C S 0.30136(6) 0.82161(2) 0.61657(2) 0.02953(14) Uani 1 1 d . . . . .
O1C O 0.53004(16) 0.77563(4) 0.72428(6) 0.0309(4) Uani 1 1 d . . . . .
O2C O 0.75767(16) 0.76717(4) 0.73650(6) 0.0288(4) Uani 1 1 d . . . . .
O3C O 0.18571(16) 0.80786(5) 0.63977(6) 0.0406(4) Uani 1 1 d . . . . .
O4C O 0.28509(17) 0.85462(5) 0.58501(6) 0.0390(4) Uani 1 1 d . . . . .
N1C N 0.4219(2) 0.82953(6) 0.66477(7) 0.0278(4) Uani 1 1 d . . . . .
N2C N 0.9271(2) 0.80914(6) 0.69219(8) 0.0298(5) Uani 1 1 d . . . . .
C1C C 0.6730(2) 0.81666(6) 0.68091(7) 0.0215(4) Uani 1 1 d . . . . .
C2C C 0.5602(2) 0.83862(6) 0.65684(8) 0.0246(5) Uani 1 1 d . . . . .
C3C C 0.5812(3) 0.86891(7) 0.62602(8) 0.0311(5) Uani 1 1 d . . . . .
H3C H 0.5050 0.8841 0.6121 0.037 Uiso 1 1 calc R U . . .
C4C C 0.7137(3) 0.87713(7) 0.61542(8) 0.0332(6) Uani 1 1 d . . . . .
H4C H 0.7277 0.8974 0.5929 0.040 Uiso 1 1 calc R U . . .
C5C C 0.8248(2) 0.85643(6) 0.63697(8) 0.0303(5) Uani 1 1 d . . . . .
H5C H 0.9148 0.8624 0.6289 0.036 Uiso 1 1 calc R U . . .
C6C C 0.8090(2) 0.82645(6) 0.67078(8) 0.0231(5) Uani 1 1 d . . . . .
C7C C 0.6446(2) 0.78526(6) 0.71506(8) 0.0226(5) Uani 1 1 d . . . . .
C8C C 0.7351(3) 0.73573(6) 0.76962(8) 0.0316(5) Uani 1 1 d . . . . .
H83C H 0.6945 0.7146 0.7487 0.047 Uiso 1 1 calc R U . . .
H82C H 0.6716 0.7434 0.7939 0.047 Uiso 1 1 calc R U . . .
H81C H 0.8238 0.7279 0.7887 0.047 Uiso 1 1 calc R U . . .
C9C C 0.3622(2) 0.78520(6) 0.57988(8) 0.0276(5) Uani 1 1 d . . . . .
C10C C 0.4594(3) 0.79317(7) 0.54734(9) 0.0435(7) Uani 1 1 d . . . . .
H10C H 0.4920 0.8182 0.5446 0.052 Uiso 1 1 calc R U . . .
C11C C 0.5094(3) 0.76458(8) 0.51864(10) 0.0453(7) Uani 1 1 d . . . . .
H11C H 0.5774 0.7702 0.4968 0.054 Uiso 1 1 calc R U . . .
C12C C 0.4622(3) 0.72832(7) 0.52128(9) 0.0354(6) Uani 1 1 d . . . . .
C13C C 0.3669(3) 0.72057(7) 0.55494(10) 0.0439(7) Uani 1 1 d . . . . .
H13C H 0.3354 0.6954 0.5580 0.053 Uiso 1 1 calc R U . . .
C14C C 0.3165(3) 0.74853(7) 0.58413(9) 0.0375(6) Uani 1 1 d . . . . .
H14C H 0.2512 0.7426 0.6069 0.045 Uiso 1 1 calc R U . . .
C15C C 0.5150(3) 0.69811(8) 0.48888(10) 0.0507(8) Uani 1 1 d . . . . .
H51C H 0.4397 0.6896 0.4629 0.076 Uiso 1 1 calc R U . . .
H52C H 0.5487 0.6768 0.5107 0.076 Uiso 1 1 calc R U . . .
H53C H 0.5910 0.7081 0.4718 0.076 Uiso 1 1 calc R U . . .
H1C H 0.420(3) 0.8124(7) 0.6847(8) 0.031(7) Uiso 1 1 d . . . . .
H21C H 0.919(3) 0.7893(8) 0.7112(9) 0.046(8) Uiso 1 1 d . . . . .
H22C H 1.002(3) 0.8151(8) 0.6797(10) 0.052(9) Uiso 1 1 d . . . . .
S1D S 0.79495(6) 0.67360(2) 0.63242(2) 0.02883(14) Uani 1 1 d . . . . .
O1D O 1.02909(16) 0.73063(4) 0.72975(6) 0.0309(4) Uani 1 1 d . . . . .
O2D O 1.25555(16) 0.74076(4) 0.73746(6) 0.0294(4) Uani 1 1 d . . . . .
O3D O 0.68688(16) 0.69327(5) 0.65356(6) 0.0415(5) Uani 1 1 d . . . . .
O4D O 0.76842(18) 0.63664(5) 0.61206(6) 0.0419(5) Uani 1 1 d . . . . .
N2D N 1.4250(2) 0.69521(6) 0.69957(9) 0.0322(5) Uani 1 1 d . . . . .
N1D N 0.9222(2) 0.67215(6) 0.67970(7) 0.0262(4) Uani 1 1 d . . . . .
C1D C 1.1723(2) 0.68640(6) 0.69134(7) 0.0213(4) Uani 1 1 d . . . . .
C2D C 1.0596(2) 0.66257(6) 0.67162(7) 0.0225(5) Uani 1 1 d . . . . .
C3D C 1.0815(3) 0.62991(6) 0.64526(8) 0.0295(5) Uani 1 1 d . . . . .
H3D H 1.0059 0.6138 0.6335 0.035 Uiso 1 1 calc R U . . .
C4D C 1.2148(3) 0.62076(6) 0.63607(8) 0.0313(6) Uani 1 1 d . . . . .
H4D H 1.2297 0.5985 0.6173 0.038 Uiso 1 1 calc R U . . .
C5D C 1.3250(2) 0.64319(6) 0.65355(8) 0.0292(5) Uani 1 1 d . . . . .
H5D H 1.4151 0.6365 0.6463 0.035 Uiso 1 1 calc R U . . .
C6D C 1.3079(2) 0.67603(6) 0.68211(8) 0.0240(5) Uani 1 1 d . . . . .
C7D C 1.1435(2) 0.72050(6) 0.72042(8) 0.0222(5) Uani 1 1 d . . . . .
C8D C 1.2346(3) 0.77458(6) 0.76598(8) 0.0316(5) Uani 1 1 d . . . . .
H83D H 1.1980 0.7945 0.7421 0.047 Uiso 1 1 calc R U . . .
H82D H 1.3232 0.7827 0.7848 0.047 Uiso 1 1 calc R U . . .
H81D H 1.1684 0.7695 0.7903 0.047 Uiso 1 1 calc R U . . .
C9D C 0.8545(2) 0.70135(6) 0.58437(8) 0.0246(5) Uani 1 1 d . . . . .
C10D C 0.8862(3) 0.68478(7) 0.54016(8) 0.0371(6) Uani 1 1 d . . . . .
H10D H 0.8702 0.6586 0.5343 0.045 Uiso 1 1 calc R U . . .
C11D C 0.9416(3) 0.70656(7) 0.50430(9) 0.0406(7) Uani 1 1 d . . . . .
H11D H 0.9626 0.6951 0.4734 0.049 Uiso 1 1 calc R U . . .
C12D C 0.9676(3) 0.74457(7) 0.51203(9) 0.0339(6) Uani 1 1 d . . . . .
C13D C 0.9326(3) 0.76055(7) 0.55658(9) 0.0424(7) Uani 1 1 d . . . . .
H13D H 0.9480 0.7867 0.5625 0.051 Uiso 1 1 calc R U . . .
C14D C 0.8760(3) 0.73946(7) 0.59268(9) 0.0380(6) Uani 1 1 d . . . . .
H14D H 0.8520 0.7510 0.6230 0.046 Uiso 1 1 calc R U . . .
C15D C 1.0348(3) 0.76712(8) 0.47350(9) 0.0467(7) Uani 1 1 d . . . . .
H51D H 1.0894 0.7503 0.4543 0.070 Uiso 1 1 calc R U . . .
H53D H 1.0959 0.7862 0.4915 0.070 Uiso 1 1 calc R U . . .
H52D H 0.9631 0.7796 0.4497 0.070 Uiso 1 1 calc R U . . .
H1D H 0.917(3) 0.6908(7) 0.6960(9) 0.035(8) Uiso 1 1 d . . . . .
H21D H 1.417(3) 0.7169(7) 0.7120(9) 0.039(8) Uiso 1 1 d . . . . .
H22D H 1.499(3) 0.6910(7) 0.6843(9) 0.035(7) Uiso 1 1 d . . . . .
S1E S -0.19360(6) 0.34958(2) 0.63602(2) 0.02977(14) Uani 1 1 d . . . . .
O1E O 0.05123(16) 0.39780(4) 0.74084(6) 0.0302(4) Uani 1 1 d . . . . .
O2E O 0.27929(16) 0.40492(4) 0.75185(5) 0.0273(4) Uani 1 1 d . . . . .
O3E O -0.29673(16) 0.36937(5) 0.66016(6) 0.0405(4) Uani 1 1 d . . . . .
O4E O -0.22895(18) 0.31383(5) 0.61365(6) 0.0448(5) Uani 1 1 d . . . . .
N1E N -0.0634(2) 0.34561(6) 0.68139(7) 0.0282(5) Uani 1 1 d . . . . .
N2E N 0.4423(2) 0.36131(6) 0.70734(8) 0.0289(5) Uani 1 1 d . . . . .
C1E C 0.1885(2) 0.35601(6) 0.69627(7) 0.0220(5) Uani 1 1 d . . . . .
C2E C 0.0720(2) 0.33536(6) 0.67146(8) 0.0243(5) Uani 1 1 d . . . . .
C3E C 0.0892(3) 0.30589(6) 0.63907(8) 0.0319(6) Uani 1 1 d . . . . .
H3E H 0.0110 0.2919 0.6241 0.038 Uiso 1 1 calc R U . . .
C4E C 0.2206(3) 0.29660(7) 0.62819(8) 0.0353(6) Uani 1 1 d . . . . .
H4E H 0.2316 0.2765 0.6051 0.042 Uiso 1 1 calc R U . . .
C5E C 0.3351(3) 0.31590(6) 0.65032(8) 0.0311(5) Uani 1 1 d . . . . .
H5E H 0.4242 0.3092 0.6420 0.037 Uiso 1 1 calc R U . . .
C6E C 0.3223(2) 0.34540(6) 0.68511(8) 0.0240(5) Uani 1 1 d . . . . .
C7E C 0.1650(2) 0.38742(6) 0.73082(8) 0.0229(5) Uani 1 1 d . . . . .
C8E C 0.2602(3) 0.43717(6) 0.78392(8) 0.0306(5) Uani 1 1 d . . . . .
H82E H 0.2208 0.4581 0.7624 0.046 Uiso 1 1 calc R U . . .
H83E H 0.3499 0.4448 0.8024 0.046 Uiso 1 1 calc R U . . .
H81E H 0.1969 0.4305 0.8087 0.046 Uiso 1 1 calc R U . . .
C9E C -0.1377(2) 0.37827(6) 0.58826(8) 0.0251(5) Uani 1 1 d . . . . .
C10E C -0.1453(3) 0.36516(7) 0.53877(8) 0.0351(6) Uani 1 1 d . . . . .
H10E H -0.1826 0.3409 0.5303 0.042 Uiso 1 1 calc R U . . .
C11E C -0.0989(3) 0.38730(8) 0.50155(9) 0.0389(6) Uani 1 1 d . . . . .
H11E H -0.1050 0.3781 0.4673 0.047 Uiso 1 1 calc R U . . .
C12E C -0.0431(3) 0.42286(8) 0.51267(9) 0.0370(6) Uani 1 1 d . . . . .
C13E C -0.0369(3) 0.43509(8) 0.56257(10) 0.0516(8) Uani 1 1 d . . . . .
H13E H 0.0011 0.4593 0.5713 0.062 Uiso 1 1 calc R U . . .
C14E C -0.0839(3) 0.41347(7) 0.60036(9) 0.0438(7) Uani 1 1 d . . . . .
H14E H -0.0793 0.4228 0.6345 0.053 Uiso 1 1 calc R U . . .
C15E C 0.0100(3) 0.44613(9) 0.47147(10) 0.0559(9) Uani 1 1 d . . . . .
H53E H 0.0741 0.4310 0.4540 0.084 Uiso 1 1 calc R U . . .
H51E H 0.0586 0.4683 0.4871 0.084 Uiso 1 1 calc R U . . .
H52E H -0.0681 0.4543 0.4465 0.084 Uiso 1 1 calc R U . . .
H1E H -0.059(3) 0.3625(8) 0.7014(10) 0.053(9) Uiso 1 1 d . . . . .
H21E H 0.440(3) 0.3811(8) 0.7253(10) 0.051(9) Uiso 1 1 d . . . . .
H22E H 0.518(3) 0.3565(7) 0.6947(9) 0.039(8) Uiso 1 1 d . . . . .
S1F S 0.30832(6) 0.49088(2) 0.64115(2) 0.02722(13) Uani 1 1 d . . . . .
O1F O 0.55141(16) 0.43800(4) 0.74278(6) 0.0292(4) Uani 1 1 d . . . . .
O2F O 0.77926(16) 0.43023(4) 0.75335(5) 0.0276(4) Uani 1 1 d . . . . .
O3F O 0.20493(16) 0.46970(5) 0.66327(6) 0.0383(4) Uani 1 1 d . . . . .
O4F O 0.27382(18) 0.52799(5) 0.62245(6) 0.0378(4) Uani 1 1 d . . . . .
N1F N 0.4392(2) 0.49257(6) 0.68683(7) 0.0246(4) Uani 1 1 d . . . . .
N2F N 0.9445(2) 0.47545(6) 0.71225(8) 0.0287(4) Uani 1 1 d . . . . .
C1F C 0.6907(2) 0.48127(6) 0.70132(7) 0.0209(4) Uani 1 1 d . . . . .
C2F C 0.5750(2) 0.50273(6) 0.67815(7) 0.0231(5) Uani 1 1 d . . . . .
C3F C 0.5936(3) 0.53361(6) 0.64771(8) 0.0295(5) Uani 1 1 d . . . . .
H3F H 0.5162 0.5483 0.6338 0.035 Uiso 1 1 calc R U . . .
C4F C 0.7255(3) 0.54302(7) 0.63764(8) 0.0328(6) Uani 1 1 d . . . . .
H4F H 0.7374 0.5638 0.6157 0.039 Uiso 1 1 calc R U . . .
C5F C 0.8387(2) 0.52305(6) 0.65858(8) 0.0278(5) Uani 1 1 d . . . . .
H5F H 0.9281 0.5300 0.6509 0.033 Uiso 1 1 calc R U . . .
C6F C 0.8248(2) 0.49224(6) 0.69137(8) 0.0221(4) Uani 1 1 d . . . . .
C7F C 0.6649(2) 0.44868(6) 0.73371(8) 0.0218(5) Uani 1 1 d . . . . .
C8F C 0.7585(3) 0.39696(6) 0.78343(8) 0.0310(5) Uani 1 1 d . . . . .
H81F H 0.7182 0.3768 0.7606 0.047 Uiso 1 1 calc R U . . .
H82F H 0.6953 0.4029 0.8086 0.047 Uiso 1 1 calc R U . . .
H83F H 0.8478 0.3886 0.8015 0.047 Uiso 1 1 calc R U . . .
C9F C 0.3647(2) 0.46515(6) 0.59066(8) 0.0255(5) Uani 1 1 d . . . . .
C10F C 0.3539(2) 0.48053(6) 0.54196(8) 0.0296(5) Uani 1 1 d . . . . .
H10F H 0.3146 0.5048 0.5355 0.035 Uiso 1 1 calc R U . . .
C11F C 0.4007(3) 0.46039(6) 0.50281(8) 0.0312(6) Uani 1 1 d . . . . .
H11F H 0.3917 0.4710 0.4693 0.037 Uiso 1 1 calc R U . . .
C12F C 0.4603(2) 0.42523(7) 0.51083(8) 0.0304(5) Uani 1 1 d . . . . .
C13F C 0.4703(3) 0.41047(7) 0.56015(9) 0.0427(7) Uani 1 1 d . . . . .
H13F H 0.5109 0.3863 0.5668 0.051 Uiso 1 1 calc R U . . .
C14F C 0.4227(3) 0.42999(7) 0.59973(9) 0.0390(7) Uani 1 1 d . . . . .
H14F H 0.4299 0.4193 0.6332 0.047 Uiso 1 1 calc R U . . .
C15F C 0.5172(3) 0.40464(7) 0.46809(9) 0.0401(6) Uani 1 1 d . . . . .
H52F H 0.4411 0.3924 0.4461 0.060 Uiso 1 1 calc R U . . .
H53F H 0.5836 0.3855 0.4827 0.060 Uiso 1 1 calc R U . . .
H51F H 0.5639 0.4226 0.4477 0.060 Uiso 1 1 calc R U . . .
H1F H 0.438(3) 0.4743(7) 0.7069(9) 0.045(8) Uiso 1 1 d . . . . .
H21F H 0.945(2) 0.4543(7) 0.7294(8) 0.027(6) Uiso 1 1 d . . . . .
H22F H 1.019(3) 0.4814(7) 0.6980(9) 0.040(8) Uiso 1 1 d . . . . .

loop_
_atom_site_aniso_label
_atom_site_aniso_U_11
_atom_site_aniso_U_22
_atom_site_aniso_U_33
_atom_site_aniso_U_23
_atom_site_aniso_U_13
_atom_site_aniso_U_12
S1A 0.0167(3) 0.0348(3) 0.0270(3) -0.0001(2) 0.0025(2) 0.0045(2)
O1A 0.0190(9) 0.0309(9) 0.0414(9) 0.0071(7) 0.0070(7) -0.0025(7)
O2A 0.0186(9) 0.0306(9) 0.0347(8) 0.0098(7) 0.0059(6) 0.0021(7)
O3A 0.0148(9) 0.0597(12) 0.0381(9) -0.0017(8) 0.0075(7) -0.0007(8)
O4A 0.0314(10) 0.0367(10) 0.0359(9) 0.0024(7) -0.0040(7) 0.0119(8)
N1A 0.0165(10) 0.0322(11) 0.0246(9) -0.0011(8) 0.0044(7) 0.0020(8)
N2A 0.0164(11) 0.0358(13) 0.0416(12) 0.0087(10) 0.0102(9) -0.0005(9)
C1A 0.0177(11) 0.0228(11) 0.0226(10) -0.0036(8) 0.0039(8) -0.0011(9)
C2A 0.0180(11) 0.0272(11) 0.0205(10) -0.0038(8) 0.0033(8) 0.0010(9)
C3A 0.0269(13) 0.0303(13) 0.0306(12) 0.0031(10) 0.0016(10) 0.0016(10)
C4A 0.0342(15) 0.0318(13) 0.0307(12) 0.0080(10) 0.0029(10) -0.0055(11)
C5A 0.0231(13) 0.0356(13) 0.0306(12) 0.0048(10) 0.0075(9) -0.0044(10)
C6A 0.0192(12) 0.0266(12) 0.0255(11) -0.0015(9) 0.0048(8) -0.0016(9)
C7A 0.0180(11) 0.0230(11) 0.0224(10) -0.0036(8) 0.0051(8) -0.0010(9)
C8A 0.0287(13) 0.0262(12) 0.0301(12) 0.0071(9) 0.0060(10) -0.0003(10)
C9A 0.0198(12) 0.0321(12) 0.0228(10) 0.0019(9) 0.0008(9) 0.0007(10)
C10A 0.0457(17) 0.0317(13) 0.0337(13) 0.0044(10) 0.0163(11) 0.0004(12)
C11A 0.0407(16) 0.0404(15) 0.0321(13) -0.0012(11) 0.0169(11) -0.0004(12)
C12A 0.0284(14) 0.0361(14) 0.0281(12) -0.0061(10) -0.0011(10) -0.0006(11)
C13A 0.0480(18) 0.0287(13) 0.0435(14) -0.0002(11) 0.0097(12) -0.0070(12)
C14A 0.0348(15) 0.0348(14) 0.0348(13) -0.0004(10) 0.0122(10) -0.0075(11)
C15A 0.0467(18) 0.0426(16) 0.0424(15) -0.0132(12) 0.0036(12) 0.0036(13)
S1B 0.0170(3) 0.0363(3) 0.0303(3) -0.0009(2) 0.0025(2) -0.0056(2)
O1B 0.0187(9) 0.0324(9) 0.0436(9) -0.0068(7) 0.0082(7) 0.0016(7)
O2B 0.0204(9) 0.0267(8) 0.0363(8) -0.0073(7) 0.0064(7) -0.0028(7)
O3B 0.0169(9) 0.0610(12) 0.0414(9) 0.0034(9) 0.0078(7) -0.0018(8)
O4B 0.0333(10) 0.0377(10) 0.0416(9) -0.0052(8) -0.0026(8) -0.0144(8)
N1B 0.0206(11) 0.0307(11) 0.0276(10) -0.0007(8) 0.0046(8) -0.0033(9)
N2B 0.0174(11) 0.0348(13) 0.0411(12) -0.0067(10) 0.0090(9) -0.0016(9)
C1B 0.0206(12) 0.0231(11) 0.0222(10) 0.0010(8) 0.0054(8) 0.0012(9)
C2B 0.0186(12) 0.0286(12) 0.0222(10) 0.0025(9) 0.0043(8) 0.0011(9)
C3B 0.0284(14) 0.0267(12) 0.0352(12) -0.0032(10) 0.0027(10) -0.0041(10)
C4B 0.0345(15) 0.0257(12) 0.0383(13) -0.0062(10) 0.0047(11) 0.0045(11)
C5B 0.0238(13) 0.0331(13) 0.0366(13) -0.0010(10) 0.0094(10) 0.0067(10)
C6B 0.0196(12) 0.0240(11) 0.0273(11) 0.0012(9) 0.0048(9) 0.0027(9)
C7B 0.0192(12) 0.0261(11) 0.0212(10) 0.0024(8) 0.0037(8) 0.0009(9)
C8B 0.0300(14) 0.0275(12) 0.0303(12) -0.0065(9) 0.0062(10) 0.0003(10)
C9B 0.0185(12) 0.0325(12) 0.0236(11) -0.0021(9) -0.0003(9) -0.0007(10)
C10B 0.0435(16) 0.0330(14) 0.0347(13) 0.0022(10) 0.0159(11) 0.0063(12)
C11B 0.0386(16) 0.0434(15) 0.0360(13) 0.0045(11) 0.0156(11) 0.0063(13)
C12B 0.0288(14) 0.0364(14) 0.0286(12) 0.0031(10) -0.0004(10) -0.0005(11)
C13B 0.0445(17) 0.0310(14) 0.0448(15) -0.0010(11) 0.0074(12) 0.0039(12)
C14B 0.0326(15) 0.0391(15) 0.0361(13) -0.0041(11) 0.0111(11) 0.0033(12)
C15B 0.0400(17) 0.0461(16) 0.0471(15) 0.0132(13) 0.0043(12) -0.0014(13)
S1C 0.0186(3) 0.0388(3) 0.0310(3) -0.0031(3) 0.0026(2) 0.0035(3)
O1C 0.0202(9) 0.0291(9) 0.0448(9) 0.0036(7) 0.0093(7) -0.0034(7)
O2C 0.0206(9) 0.0285(9) 0.0380(9) 0.0055(7) 0.0068(7) 0.0008(7)
O3C 0.0178(9) 0.0637(13) 0.0415(9) -0.0060(9) 0.0080(7) -0.0007(9)
O4C 0.0332(10) 0.0401(10) 0.0412(9) 0.0015(8) -0.0047(8) 0.0107(8)
N1C 0.0203(11) 0.0354(12) 0.0283(10) -0.0007(9) 0.0055(8) 0.0012(9)
N2C 0.0175(11) 0.0296(12) 0.0434(12) 0.0029(9) 0.0083(9) -0.0004(9)
C1C 0.0194(12) 0.0213(11) 0.0245(10) -0.0048(8) 0.0056(8) -0.0019(9)
C2C 0.0212(12) 0.0286(12) 0.0243(11) -0.0053(9) 0.0043(9) -0.0013(9)
C3C 0.0302(14) 0.0317(13) 0.0303(12) 0.0017(10) -0.0004(10) 0.0008(11)
C4C 0.0360(15) 0.0314(13) 0.0319(12) 0.0037(10) 0.0035(11) -0.0054(11)
C5C 0.0252(13) 0.0323(13) 0.0348(12) -0.0025(10) 0.0095(10) -0.0068(10)
C6C 0.0214(12) 0.0208(11) 0.0278(11) -0.0054(8) 0.0063(9) -0.0033(9)
C7C 0.0206(12) 0.0212(11) 0.0269(11) -0.0049(8) 0.0058(9) -0.0007(9)
C8C 0.0333(14) 0.0283(12) 0.0343(12) 0.0082(10) 0.0081(10) -0.0017(11)
C9C 0.0248(13) 0.0326(13) 0.0252(11) 0.0018(9) 0.0030(9) -0.0012(10)
C10C 0.0547(19) 0.0346(15) 0.0466(15) -0.0073(12) 0.0277(13) -0.0109(13)
C11C 0.0513(19) 0.0431(16) 0.0464(15) -0.0088(12) 0.0252(13) -0.0074(14)
C12C 0.0336(15) 0.0347(14) 0.0369(13) -0.0063(11) 0.0005(11) 0.0017(11)
C13C 0.0508(19) 0.0313(14) 0.0501(16) 0.0026(12) 0.0085(13) -0.0062(13)
C14C 0.0365(16) 0.0402(15) 0.0375(13) 0.0021(11) 0.0106(11) -0.0051(12)
C15C 0.0480(19) 0.0430(17) 0.0603(18) -0.0175(14) 0.0042(14) 0.0019(14)
S1D 0.0184(3) 0.0368(3) 0.0310(3) 0.0025(2) 0.0018(2) -0.0072(3)
O1D 0.0199(9) 0.0290(9) 0.0448(9) -0.0069(7) 0.0083(7) 0.0018(7)
O2D 0.0207(9) 0.0261(8) 0.0421(9) -0.0115(7) 0.0072(7) -0.0018(7)
O3D 0.0170(9) 0.0679(13) 0.0408(10) 0.0039(9) 0.0083(7) 0.0011(9)
O4D 0.0395(11) 0.0371(10) 0.0458(10) 0.0020(8) -0.0066(8) -0.0191(9)
N2D 0.0176(11) 0.0304(12) 0.0505(13) -0.0100(10) 0.0123(9) -0.0016(9)
N1D 0.0213(11) 0.0314(11) 0.0265(10) -0.0003(8) 0.0044(8) -0.0033(9)
C1D 0.0178(11) 0.0217(11) 0.0246(10) 0.0030(8) 0.0036(8) 0.0008(9)
C2D 0.0222(12) 0.0243(11) 0.0212(10) 0.0049(8) 0.0036(8) -0.0014(9)
C3D 0.0320(14) 0.0249(12) 0.0298(12) -0.0003(9) -0.0025(10) -0.0022(10)
C4D 0.0394(15) 0.0241(12) 0.0297(12) -0.0041(9) 0.0016(10) 0.0045(11)
C5D 0.0276(13) 0.0290(12) 0.0318(12) -0.0015(10) 0.0067(10) 0.0070(10)
C6D 0.0213(12) 0.0258(11) 0.0255(11) 0.0032(9) 0.0048(9) 0.0017(9)
C7D 0.0198(12) 0.0227(11) 0.0245(11) 0.0028(8) 0.0048(9) -0.0013(9)
C8D 0.0333(14) 0.0248(12) 0.0374(13) -0.0084(10) 0.0075(10) -0.0007(10)
C9D 0.0196(12) 0.0298(12) 0.0238(11) -0.0014(9) -0.0002(9) -0.0013(9)
C10D 0.0529(18) 0.0282(13) 0.0306(12) -0.0019(10) 0.0062(11) 0.0055(12)
C11D 0.0556(19) 0.0423(15) 0.0257(12) 0.0004(11) 0.0122(11) 0.0081(14)
C12D 0.0276(14) 0.0429(15) 0.0307(12) 0.0087(11) 0.0020(10) 0.0044(11)
C13D 0.0583(19) 0.0288(13) 0.0403(14) 0.0010(11) 0.0062(13) -0.0090(13)
C14D 0.0525(18) 0.0320(14) 0.0318(13) -0.0063(10) 0.0137(12) -0.0020(12)
C15D 0.0433(18) 0.0557(18) 0.0422(15) 0.0183(13) 0.0098(12) 0.0005(14)
S1E 0.0195(3) 0.0380(3) 0.0311(3) 0.0070(3) 0.0003(2) -0.0048(3)
O1E 0.0211(9) 0.0283(9) 0.0427(9) -0.0007(7) 0.0095(7) 0.0027(7)
O2E 0.0204(9) 0.0264(8) 0.0360(8) -0.0061(7) 0.0070(7) -0.0008(7)
O3E 0.0174(9) 0.0684(13) 0.0365(9) 0.0103(9) 0.0064(7) 0.0026(9)
O4E 0.0411(11) 0.0403(10) 0.0486(10) 0.0068(8) -0.0113(9) -0.0172(9)
N1E 0.0219(11) 0.0345(12) 0.0276(10) 0.0036(9) 0.0007(8) -0.0018(9)
N2E 0.0186(11) 0.0283(11) 0.0414(12) -0.0022(9) 0.0100(9) 0.0012(9)
C1E 0.0204(12) 0.0215(11) 0.0245(10) 0.0048(8) 0.0043(8) 0.0027(9)
C2E 0.0217(12) 0.0270(12) 0.0243(11) 0.0070(9) 0.0033(9) 0.0014(9)
C3E 0.0307(14) 0.0298(13) 0.0335(12) -0.0015(10) -0.0020(10) -0.0001(11)
C4E 0.0402(16) 0.0337(14) 0.0312(12) -0.0067(10) 0.0011(11) 0.0051(12)
C5E 0.0296(14) 0.0314(13) 0.0336(12) 0.0008(10) 0.0085(10) 0.0098(11)
C6E 0.0224(12) 0.0223(11) 0.0277(11) 0.0064(9) 0.0044(9) 0.0024(9)
C7E 0.0190(12) 0.0238(11) 0.0269(11) 0.0065(9) 0.0071(9) 0.0017(9)
C8E 0.0321(14) 0.0262(12) 0.0351(12) -0.0044(10) 0.0100(10) 0.0003(10)
C9E 0.0190(12) 0.0305(12) 0.0254(11) 0.0014(9) 0.0014(9) 0.0012(9)
C10E 0.0362(15) 0.0351(14) 0.0337(13) -0.0039(10) 0.0031(11) -0.0015(12)
C11E 0.0406(16) 0.0520(17) 0.0250(12) 0.0017(11) 0.0076(11) 0.0022(13)
C12E 0.0282(14) 0.0507(16) 0.0307(13) 0.0129(11) -0.0008(10) -0.0041(12)
C13E 0.070(2) 0.0425(16) 0.0397(15) 0.0045(12) -0.0017(14) -0.0235(15)
C14E 0.067(2) 0.0381(15) 0.0259(12) -0.0027(11) 0.0066(12) -0.0130(14)
C15E 0.0464(19) 0.079(2) 0.0410(15) 0.0231(15) 0.0025(13) -0.0138(17)
S1F 0.0189(3) 0.0358(3) 0.0264(3) -0.0036(2) 0.0008(2) 0.0048(2)
O1F 0.0190(9) 0.0277(9) 0.0415(9) 0.0054(7) 0.0067(7) -0.0024(7)
O2F 0.0215(9) 0.0245(8) 0.0374(8) 0.0089(7) 0.0058(7) 0.0002(7)
O3F 0.0178(9) 0.0651(12) 0.0327(9) -0.0031(8) 0.0053(7) -0.0010(8)
O4F 0.0361(11) 0.0369(10) 0.0377(9) -0.0049(7) -0.0056(8) 0.0170(8)
N1F 0.0204(10) 0.0300(11) 0.0231(9) 0.0001(8) 0.0020(7) 0.0018(8)
N2F 0.0197(11) 0.0270(11) 0.0404(12) 0.0068(9) 0.0082(9) 0.0000(9)
C1F 0.0213(12) 0.0193(10) 0.0221(10) -0.0043(8) 0.0033(8) -0.0016(9)
C2F 0.0222(12) 0.0240(11) 0.0230(10) -0.0045(8) 0.0026(8) 0.0014(9)
C3F 0.0312(14) 0.0245(12) 0.0311(12) 0.0026(9) -0.0028(10) 0.0021(10)
C4F 0.0389(16) 0.0274(13) 0.0313(12) 0.0071(10) 0.0007(11) -0.0053(11)
C5F 0.0260(13) 0.0298(12) 0.0283(11) 0.0023(9) 0.0061(9) -0.0079(10)
C6F 0.0206(12) 0.0206(11) 0.0254(10) -0.0032(8) 0.0046(8) -0.0019(9)
C7F 0.0206(12) 0.0196(11) 0.0255(11) -0.0012(8) 0.0039(9) -0.0012(9)
C8F 0.0304(14) 0.0250(12) 0.0383(13) 0.0088(10) 0.0066(10) -0.0001(10)
C9F 0.0215(12) 0.0278(12) 0.0267(11) -0.0006(9) 0.0019(9) 0.0006(9)
C10F 0.0309(14) 0.0262(12) 0.0316(12) 0.0023(9) 0.0036(10) 0.0047(10)
C11F 0.0377(15) 0.0321(13) 0.0237(11) 0.0031(10) 0.0038(10) 0.0021(11)
C12F 0.0247(13) 0.0357(13) 0.0299(12) -0.0051(10) 0.0006(10) -0.0003(11)
C13F 0.0567(19) 0.0344(14) 0.0353(14) -0.0003(11) -0.0003(12) 0.0138(13)
C14F 0.0600(19) 0.0316(14) 0.0247(12) 0.0036(10) 0.0022(11) 0.0103(13)
C15F 0.0423(17) 0.0467(16) 0.0311(13) -0.0065(11) 0.0036(11) 0.0085(13)

loop_
_atom_type_symbol
_atom_type_description
_atom_type_scat_dispersion_real
_atom_type_scat_dispersion_imag
_atom_type_scat_source
C C 0.0033 0.0016 'International Tables Vol C Tables 4.2.6.8 and 6.1.1.4'
H H 0.0000 0.0000 'International Tables Vol C Tables 4.2.6.8 and 6.1.1.4'
N N 0.0061 0.0033 'International Tables Vol C Tables 4.2.6.8 and 6.1.1.4'
O O 0.0106 0.0060 'International Tables Vol C Tables 4.2.6.8 and 6.1.1.4'
S S 0.1246 0.1234 'International Tables Vol C Tables 4.2.6.8 and 6.1.1.4'

loop_
_geom_angle_atom_site_label_1
_geom_angle_atom_site_label_2
_geom_angle_atom_site_label_3
_geom_angle
_geom_angle_site_symmetry_1
_geom_angle_site_symmetry_3
_geom_angle_publ_flag
O4A S1A O3A 119.13(11) . . ?
O4A S1A N1A 109.05(10) . . ?
O3A S1A N1A 104.65(10) . . ?
O4A S1A C9A 108.15(10) . . ?
O3A S1A C9A 109.10(11) . . ?
N1A S1A C9A 106.00(10) . . ?
C7A O2A C8A 116.83(18) . . ?
C2A N1A S1A 120.10(15) . . ?
C2A N1A H1A 115(2) . . ?
S1A N1A H1A 103.9(19) . . ?
C6A N2A H21A 118.5(19) . . ?
C6A N2A H22A 115.3(16) . . ?
H21A N2A H22A 120(2) . . ?
C2A C1A C6A 117.78(19) . . ?
C2A C1A C7A 119.2(2) . . ?
C6A C1A C7A 122.99(19) . . ?
C3A C2A C1A 121.5(2) . . ?
C3A C2A N1A 118.2(2) . . ?
C1A C2A N1A 120.29(19) . . ?
C2A C3A C4A 119.6(2) . . ?
C2A C3A H3A 120.2 . . ?
C4A C3A H3A 120.2 . . ?
C5A C4A C3A 120.7(2) . . ?
C5A C4A H4A 119.7 . . ?
C3A C4A H4A 119.7 . . ?
C4A C5A C6A 121.5(2) . . ?
C4A C5A H5A 119.3 . . ?
C6A C5A H5A 119.3 . . ?
N2A C6A C5A 116.7(2) . . ?
N2A C6A C1A 124.5(2) . . ?
C5A C6A C1A 118.8(2) . . ?
O1A C7A O2A 120.46(19) . . ?
O1A C7A C1A 125.35(19) . . ?
O2A C7A C1A 114.18(19) . . ?
O2A C8A H84A 109.5 . . ?
O2A C8A H83A 109.5 . . ?
H84A C8A H83A 109.5 . . ?
O2A C8A H82A 109.5 . . ?
H84A C8A H82A 109.5 . . ?
H83A C8A H82A 109.5 . . ?
C14A C9A C10A 120.3(2) . . ?
C14A C9A S1A 120.62(19) . . ?
C10A C9A S1A 118.93(18) . . ?
C11A C10A C9A 119.6(2) . . ?
C11A C10A H10A 120.2 . . ?
C9A C10A H10A 120.2 . . ?
C10A C11A C12A 121.2(2) . . ?
C10A C11A H11A 119.4 . . ?
C12A C11A H11A 119.4 . . ?
C11A C12A C13A 118.0(2) . . ?
C11A C12A C15A 120.5(2) . . ?
C13A C12A C15A 121.5(2) . . ?
C14A C13A C12A 121.5(2) . . ?
C14A C13A H13A 119.2 . . ?
C12A C13A H13A 119.2 . . ?
C9A C14A C13A 119.3(2) . . ?
C9A C14A H14A 120.3 . . ?
C13A C14A H14A 120.3 . . ?
C12A C15A H52A 109.5 . . ?
C12A C15A H53A 109.5 . . ?
H52A C15A H53A 109.5 . . ?
C12A C15A H51A 109.5 . . ?
H52A C15A H51A 109.5 . . ?
H53A C15A H51A 109.5 . . ?
O4B S1B O3B 119.35(11) . . ?
O4B S1B N1B 108.78(10) . . ?
O3B S1B N1B 104.63(10) . . ?
O4B S1B C9B 107.88(10) . . ?
O3B S1B C9B 109.27(11) . . ?
N1B S1B C9B 106.18(10) . . ?
C7B O2B C8B 116.70(18) . . ?
C2B N1B S1B 120.25(15) . . ?
C2B N1B H1B 112.6(19) . . ?
S1B N1B H1B 104.4(17) . . ?
C6B N2B H21B 118.0(19) . . ?
C6B N2B H22B 117.4(17) . . ?
H21B N2B H22B 120(3) . . ?
C6B C1B C2B 117.87(19) . . ?
C6B C1B C7B 122.89(19) . . ?
C2B C1B C7B 119.2(2) . . ?
C3B C2B N1B 118.4(2) . . ?
C3B C2B C1B 121.4(2) . . ?
N1B C2B C1B 120.21(19) . . ?
C2B C3B C4B 119.6(2) . . ?
C2B C3B H3B 120.2 . . ?
C4B C3B H3B 120.2 . . ?
C5B C4B C3B 120.6(2) . . ?
C5B C4B H4B 119.7 . . ?
C3B C4B H4B 119.7 . . ?
C4B C5B C6B 121.6(2) . . ?
C4B C5B H5B 119.2 . . ?
C6B C5B H5B 119.2 . . ?
N2B C6B C5B 116.2(2) . . ?
N2B C6B C1B 124.9(2) . . ?
C5B C6B C1B 118.9(2) . . ?
O1B C7B O2B 120.4(2) . . ?
O1B C7B C1B 125.4(2) . . ?
O2B C7B C1B 114.23(19) . . ?
O2B C8B H83B 109.5 . . ?
O2B C8B H82B 109.5 . . ?
H83B C8B H82B 109.5 . . ?
O2B C8B H81B 109.5 . . ?
H83B C8B H81B 109.5 . . ?
H82B C8B H81B 109.5 . . ?
C14B C9B C10B 119.9(2) . . ?
C14B C9B S1B 120.95(19) . . ?
C10B C9B S1B 119.05(18) . . ?
C11B C10B C9B 119.7(2) . . ?
C11B C10B H10B 120.2 . . ?
C9B C10B H10B 120.2 . . ?
C12B C11B C10B 121.4(2) . . ?
C12B C11B H11B 119.3 . . ?
C10B C11B H11B 119.3 . . ?
C11B C12B C13B 117.8(2) . . ?
C11B C12B C15B 120.2(2) . . ?
C13B C12B C15B 121.9(2) . . ?
C14B C13B C12B 121.6(2) . . ?
C14B C13B H13B 119.2 . . ?
C12B C13B H13B 119.2 . . ?
C13B C14B C9B 119.6(2) . . ?
C13B C14B H14B 120.2 . . ?
C9B C14B H14B 120.2 . . ?
C12B C15B H53B 109.5 . . ?
C12B C15B H51B 109.5 . . ?
H53B C15B H51B 109.5 . . ?
C12B C15B H52B 109.5 . . ?
H53B C15B H52B 109.5 . . ?
H51B C15B H52B 109.5 . . ?
O3C S1C O4C 119.36(11) . . ?
O3C S1C N1C 104.74(10) . . ?
O4C S1C N1C 108.78(11) . . ?
O3C S1C C9C 108.66(11) . . ?
O4C S1C C9C 107.75(10) . . ?
N1C S1C C9C 106.94(10) . . ?
C7C O2C C8C 116.34(18) . . ?
C2C N1C S1C 121.55(16) . . ?
C2C N1C H1C 111.2(18) . . ?
S1C N1C H1C 107.7(17) . . ?
C6C N2C H21C 117.7(19) . . ?
C6C N2C H22C 116.4(18) . . ?
H21C N2C H22C 124(3) . . ?
C6C C1C C2C 117.66(19) . . ?
C6C C1C C7C 123.15(19) . . ?
C2C C1C C7C 119.2(2) . . ?
C3C C2C N1C 118.5(2) . . ?
C3C C2C C1C 121.6(2) . . ?
N1C C2C C1C 119.9(2) . . ?
C2C C3C C4C 119.6(2) . . ?
C2C C3C H3C 120.2 . . ?
C4C C3C H3C 120.2 . . ?
C5C C4C C3C 120.7(2) . . ?
C5C C4C H4C 119.6 . . ?
C3C C4C H4C 119.6 . . ?
C4C C5C C6C 121.5(2) . . ?
C4C C5C H5C 119.2 . . ?
C6C C5C H5C 119.2 . . ?
N2C C6C C5C 116.6(2) . . ?
N2C C6C C1C 124.6(2) . . ?
C5C C6C C1C 118.7(2) . . ?
O1C C7C O2C 120.4(2) . . ?
O1C C7C C1C 125.3(2) . . ?
O2C C7C C1C 114.25(19) . . ?
O2C C8C H83C 109.5 . . ?
O2C C8C H82C 109.5 . . ?
H83C C8C H82C 109.5 . . ?
O2C C8C H81C 109.5 . . ?
H83C C8C H81C 109.5 . . ?
H82C C8C H81C 109.5 . . ?
C10C C9C C14C 119.6(2) . . ?
C10C C9C S1C 119.50(19) . . ?
C14C C9C S1C 120.87(19) . . ?
C9C C10C C11C 120.0(2) . . ?
C9C C10C H10C 120.0 . . ?
C11C C10C H10C 120.0 . . ?
C12C C11C C10C 121.0(3) . . ?
C12C C11C H11C 119.5 . . ?
C10C C11C H11C 119.5 . . ?
C11C C12C C13C 118.3(2) . . ?
C11C C12C C15C 120.1(3) . . ?
C13C C12C C15C 121.6(2) . . ?
C14C C13C C12C 121.6(2) . . ?
C14C C13C H13C 119.2 . . ?
C12C C13C H13C 119.2 . . ?
C13C C14C C9C 119.4(3) . . ?
C13C C14C H14C 120.3 . . ?
C9C C14C H14C 120.3 . . ?
C12C C15C H51C 109.5 . . ?
C12C C15C H52C 109.5 . . ?
H51C C15C H52C 109.5 . . ?
C12C C15C H53C 109.5 . . ?
H51C C15C H53C 109.5 . . ?
H52C C15C H53C 109.5 . . ?
O4D S1D O3D 119.12(11) . . ?
O4D S1D N1D 109.72(10) . . ?
O3D S1D N1D 104.07(10) . . ?
O4D S1D C9D 107.89(11) . . ?
O3D S1D C9D 109.34(11) . . ?
N1D S1D C9D 105.95(10) . . ?
C7D O2D C8D 117.32(18) . . ?
C6D N2D H21D 118.4(18) . . ?
C6D N2D H22D 117.6(16) . . ?
H21D N2D H22D 117(2) . . ?
C2D N1D S1D 121.93(15) . . ?
C2D N1D H1D 113.9(19) . . ?
S1D N1D H1D 106.8(18) . . ?
C6D C1D C2D 118.12(19) . . ?
C6D C1D C7D 122.82(19) . . ?
C2D C1D C7D 119.1(2) . . ?
C3D C2D N1D 118.9(2) . . ?
C3D C2D C1D 121.3(2) . . ?
N1D C2D C1D 119.81(19) . . ?
C2D C3D C4D 119.4(2) . . ?
C2D C3D H3D 120.3 . . ?
C4D C3D H3D 120.3 . . ?
C5D C4D C3D 121.1(2) . . ?
C5D C4D H4D 119.5 . . ?
C3D C4D H4D 119.5 . . ?
C4D C5D C6D 121.3(2) . . ?
C4D C5D H5D 119.3 . . ?
C6D C5D H5D 119.3 . . ?
N2D C6D C5D 116.4(2) . . ?
N2D C6D C1D 124.8(2) . . ?
C5D C6D C1D 118.8(2) . . ?
O1D C7D O2D 119.95(19) . . ?
O1D C7D C1D 125.5(2) . . ?
O2D C7D C1D 114.51(19) . . ?
O2D C8D H83D 109.5 . . ?
O2D C8D H82D 109.5 . . ?
H83D C8D H82D 109.5 . . ?
O2D C8D H81D 109.5 . . ?
H83D C8D H81D 109.5 . . ?
H82D C8D H81D 109.5 . . ?
C10D C9D C14D 120.5(2) . . ?
C10D C9D S1D 119.86(18) . . ?
C14D C9D S1D 119.54(18) . . ?
C9D C10D C11D 119.1(2) . . ?
C9D C10D H10D 120.4 . . ?
C11D C10D H10D 120.4 . . ?
C10D C11D C12D 121.8(2) . . ?
C10D C11D H11D 119.1 . . ?
C12D C11D H11D 119.1 . . ?
C13D C12D C11D 117.7(2) . . ?
C13D C12D C15D 121.7(2) . . ?
C11D C12D C15D 120.5(2) . . ?
C14D C13D C12D 121.5(2) . . ?
C14D C13D H13D 119.2 . . ?
C12D C13D H13D 119.2 . . ?
C13D C14D C9D 119.3(2) . . ?
C13D C14D H14D 120.3 . . ?
C9D C14D H14D 120.3 . . ?
C12D C15D H51D 109.5 . . ?
C12D C15D H53D 109.5 . . ?
H51D C15D H53D 109.5 . . ?
C12D C15D H52D 109.5 . . ?
H51D C15D H52D 109.5 . . ?
H53D C15D H52D 109.5 . . ?
O4E S1E O3E 118.23(12) . . ?
O4E S1E N1E 110.41(11) . . ?
O3E S1E N1E 103.96(10) . . ?
O4E S1E C9E 107.70(11) . . ?
O3E S1E C9E 109.20(11) . . ?
N1E S1E C9E 106.80(10) . . ?
C7E O2E C8E 116.62(18) . . ?
C2E N1E S1E 122.66(16) . . ?
C2E N1E H1E 110(2) . . ?
S1E N1E H1E 113(2) . . ?
C6E N2E H21E 119.9(19) . . ?
C6E N2E H22E 118.8(16) . . ?
H21E N2E H22E 118(3) . . ?
C6E C1E C2E 117.53(19) . . ?
C6E C1E C7E 123.04(19) . . ?
C2E C1E C7E 119.4(2) . . ?
C3E C2E N1E 119.8(2) . . ?
C3E C2E C1E 121.3(2) . . ?
N1E C2E C1E 118.8(2) . . ?
C2E C3E C4E 119.9(2) . . ?
C2E C3E H3E 120.1 . . ?
C4E C3E H3E 120.1 . . ?
C5E C4E C3E 121.0(2) . . ?
C5E C4E H4E 119.5 . . ?
C3E C4E H4E 119.5 . . ?
C4E C5E C6E 120.8(2) . . ?
C4E C5E H5E 119.6 . . ?
C6E C5E H5E 119.6 . . ?
N2E C6E C5E 116.4(2) . . ?
N2E C6E C1E 124.1(2) . . ?
C5E C6E C1E 119.4(2) . . ?
O1E C7E O2E 120.0(2) . . ?
O1E C7E C1E 125.0(2) . . ?
O2E C7E C1E 114.96(19) . . ?
O2E C8E H82E 109.5 . . ?
O2E C8E H83E 109.5 . . ?
H82E C8E H83E 109.5 . . ?
O2E C8E H81E 109.5 . . ?
H82E C8E H81E 109.5 . . ?
H83E C8E H81E 109.5 . . ?
C10E C9E C14E 119.9(2) . . ?
C10E C9E S1E 119.67(18) . . ?
C14E C9E S1E 120.39(17) . . ?
C9E C10E C11E 119.7(2) . . ?
C9E C10E H10E 120.1 . . ?
C11E C10E H10E 120.1 . . ?
C10E C11E C12E 121.7(2) . . ?
C10E C11E H11E 119.2 . . ?
C12E C11E H11E 119.2 . . ?
C13E C12E C11E 117.1(2) . . ?
C13E C12E C15E 122.3(3) . . ?
C11E C12E C15E 120.6(2) . . ?
C12E C13E C14E 122.1(3) . . ?
C12E C13E H13E 118.9 . . ?
C14E C13E H13E 118.9 . . ?
C9E C14E C13E 119.4(2) . . ?
C9E C14E H14E 120.3 . . ?
C13E C14E H14E 120.3 . . ?
C12E C15E H53E 109.5 . . ?
C12E C15E H51E 109.5 . . ?
H53E C15E H51E 109.5 . . ?
C12E C15E H52E 109.5 . . ?
H53E C15E H52E 109.5 . . ?
H51E C15E H52E 109.5 . . ?
O4F S1F O3F 118.36(11) . . ?
O4F S1F N1F 110.14(10) . . ?
O3F S1F N1F 104.05(10) . . ?
O4F S1F C9F 107.63(10) . . ?
O3F S1F C9F 109.60(11) . . ?
N1F S1F C9F 106.48(10) . . ?
C7F O2F C8F 116.26(18) . . ?
C2F N1F S1F 123.15(15) . . ?
C2F N1F H1F 113.0(19) . . ?
S1F N1F H1F 110.9(18) . . ?
C6F N2F H21F 122.1(16) . . ?
C6F N2F H22F 115.7(16) . . ?
H21F N2F H22F 118(2) . . ?
C6F C1F C2F 117.92(19) . . ?
C6F C1F C7F 123.39(19) . . ?
C2F C1F C7F 118.7(2) . . ?
C3F C2F N1F 119.3(2) . . ?
C3F C2F C1F 121.0(2) . . ?
N1F C2F C1F 119.75(19) . . ?
C2F C3F C4F 119.7(2) . . ?
C2F C3F H3F 120.2 . . ?
C4F C3F H3F 120.2 . . ?
C5F C4F C3F 121.2(2) . . ?
C5F C4F H4F 119.4 . . ?
C3F C4F H4F 119.4 . . ?
C4F C5F C6F 120.9(2) . . ?
C4F C5F H5F 119.5 . . ?
C6F C5F H5F 119.5 . . ?
N2F C6F C5F 116.3(2) . . ?
N2F C6F C1F 124.5(2) . . ?
C5F C6F C1F 119.24(19) . . ?
O1F C7F O2F 120.13(19) . . ?
O1F C7F C1F 125.56(19) . . ?
O2F C7F C1F 114.31(19) . . ?
O2F C8F H81F 109.5 . . ?
O2F C8F H82F 109.5 . . ?
H81F C8F H82F 109.5 . . ?
O2F C8F H83F 109.5 . . ?
H81F C8F H83F 109.5 . . ?
H82F C8F H83F 109.5 . . ?
C14F C9F C10F 119.9(2) . . ?
C14F C9F S1F 120.14(17) . . ?
C10F C9F S1F 119.94(18) . . ?
C11F C10F C9F 119.5(2) . . ?
C11F C10F H10F 120.2 . . ?
C9F C10F H10F 120.2 . . ?
C10F C11F C12F 121.9(2) . . ?
C10F C11F H11F 119.1 . . ?
C12F C11F H11F 119.1 . . ?
C11F C12F C13F 117.5(2) . . ?
C11F C12F C15F 120.9(2) . . ?
C13F C12F C15F 121.6(2) . . ?
C14F C13F C12F 121.5(2) . . ?
C14F C13F H13F 119.2 . . ?
C12F C13F H13F 119.2 . . ?
C13F C14F C9F 119.7(2) . . ?
C13F C14F H14F 120.1 . . ?
C9F C14F H14F 120.1 . . ?
C12F C15F H52F 109.5 . . ?
C12F C15F H53F 109.5 . . ?
H52F C15F H53F 109.5 . . ?
C12F C15F H51F 109.5 . . ?
H52F C15F H51F 109.5 . . ?
H53F C15F H51F 109.5 . . ?

loop_
_geom_bond_atom_site_label_1
_geom_bond_atom_site_label_2
_geom_bond_distance
_geom_bond_site_symmetry_2
_geom_bond_publ_flag
S1A O4A 1.4287(16) . ?
S1A O3A 1.4318(17) . ?
S1A N1A 1.6394(18) . ?
S1A C9A 1.753(2) . ?
O1A C7A 1.219(3) . ?
O2A C7A 1.332(2) . ?
O2A C8A 1.443(2) . ?
N1A C2A 1.424(3) . ?
N1A H1A 0.82(3) . ?
N2A C6A 1.354(3) . ?
N2A H21A 0.84(3) . ?
N2A H22A 0.86(3) . ?
C1A C2A 1.422(3) . ?
C1A C6A 1.425(3) . ?
C1A C7A 1.478(3) . ?
C2A C3A 1.377(3) . ?
C3A C4A 1.388(3) . ?
C3A H3A 0.9500 . ?
C4A C5A 1.364(3) . ?
C4A H4A 0.9500 . ?
C5A C6A 1.409(3) . ?
C5A H5A 0.9500 . ?
C8A H84A 0.9800 . ?
C8A H83A 0.9800 . ?
C8A H82A 0.9800 . ?
C9A C14A 1.375(3) . ?
C9A C10A 1.383(3) . ?
C10A C11A 1.380(3) . ?
C10A H10A 0.9500 . ?
C11A C12A 1.383(3) . ?
C11A H11A 0.9500 . ?
C12A C13A 1.387(3) . ?
C12A C15A 1.493(3) . ?
C13A C14A 1.383(3) . ?
C13A H13A 0.9500 . ?
C14A H14A 0.9500 . ?
C15A H52A 0.9800 . ?
C15A H53A 0.9800 . ?
C15A H51A 0.9800 . ?
S1B O4B 1.4296(17) . ?
S1B O3B 1.4300(18) . ?
S1B N1B 1.6416(18) . ?
S1B C9B 1.749(2) . ?
O1B C7B 1.219(3) . ?
O2B C7B 1.334(2) . ?
O2B C8B 1.448(2) . ?
N1B C2B 1.420(3) . ?
N1B H1B 0.83(2) . ?
N2B C6B 1.358(3) . ?
N2B H21B 0.86(3) . ?
N2B H22B 0.84(3) . ?
C1B C6B 1.423(3) . ?
C1B C2B 1.425(3) . ?
C1B C7B 1.478(3) . ?
C2B C3B 1.380(3) . ?
C3B C4B 1.387(3) . ?
C3B H3B 0.9500 . ?
C4B C5B 1.370(3) . ?
C4B H4B 0.9500 . ?
C5B C6B 1.404(3) . ?
C5B H5B 0.9500 . ?
C8B H83B 0.9800 . ?
C8B H82B 0.9800 . ?
C8B H81B 0.9800 . ?
C9B C14B 1.381(3) . ?
C9B C10B 1.384(3) . ?
C10B C11B 1.383(3) . ?
C10B H10B 0.9500 . ?
C11B C12B 1.382(3) . ?
C11B H11B 0.9500 . ?
C12B C13B 1.389(4) . ?
C12B C15B 1.494(3) . ?
C13B C14B 1.377(3) . ?
C13B H13B 0.9500 . ?
C14B H14B 0.9500 . ?
C15B H53B 0.9800 . ?
C15B H51B 0.9800 . ?
C15B H52B 0.9800 . ?
S1C O3C 1.4309(18) . ?
S1C O4C 1.4310(17) . ?
S1C N1C 1.6341(19) . ?
S1C C9C 1.758(2) . ?
O1C C7C 1.219(3) . ?
O2C C7C 1.333(2) . ?
O2C C8C 1.447(2) . ?
N1C C2C 1.423(3) . ?
N1C H1C 0.80(2) . ?
N2C C6C 1.358(3) . ?
N2C H21C 0.87(3) . ?
N2C H22C 0.86(3) . ?
C1C C6C 1.424(3) . ?
C1C C2C 1.425(3) . ?
C1C C7C 1.477(3) . ?
C2C C3C 1.375(3) . ?
C3C C4C 1.384(3) . ?
C3C H3C 0.9500 . ?
C4C C5C 1.367(3) . ?
C4C H4C 0.9500 . ?
C5C C6C 1.406(3) . ?
C5C H5C 0.9500 . ?
C8C H83C 0.9800 . ?
C8C H82C 0.9800 . ?
C8C H81C 0.9800 . ?
C9C C10C 1.381(3) . ?
C9C C14C 1.383(3) . ?
C10C C11C 1.387(3) . ?
C10C H10C 0.9500 . ?
C11C C12C 1.371(3) . ?
C11C H11C 0.9500 . ?
C12C C13C 1.387(4) . ?
C12C C15C 1.498(3) . ?
C13C C14C 1.380(4) . ?
C13C H13C 0.9500 . ?
C14C H14C 0.9500 . ?
C15C H51C 0.9800 . ?
C15C H52C 0.9800 . ?
C15C H53C 0.9800 . ?
S1D O4D 1.4267(17) . ?
S1D O3D 1.4307(18) . ?
S1D N1D 1.6362(19) . ?
S1D C9D 1.755(2) . ?
O1D C7D 1.223(3) . ?
O2D C7D 1.333(2) . ?
O2D C8D 1.442(2) . ?
N2D C6D 1.354(3) . ?
N2D H21D 0.84(3) . ?
N2D H22D 0.88(3) . ?
N1D C2D 1.420(3) . ?
N1D H1D 0.79(2) . ?
C1D C6D 1.419(3) . ?
C1D C2D 1.427(3) . ?
C1D C7D 1.475(3) . ?
C2D C3D 1.380(3) . ?
C3D C4D 1.387(3) . ?
C3D H3D 0.9500 . ?
C4D C5D 1.366(3) . ?
C4D H4D 0.9500 . ?
C5D C6D 1.406(3) . ?
C5D H5D 0.9500 . ?
C8D H83D 0.9800 . ?
C8D H82D 0.9800 . ?
C8D H81D 0.9800 . ?
C9D C10D 1.370(3) . ?
C9D C14D 1.381(3) . ?
C10D C11D 1.379(3) . ?
C10D H10D 0.9500 . ?
C11D C12D 1.382(3) . ?
C11D H11D 0.9500 . ?
C12D C13D 1.380(3) . ?
C12D C15D 1.502(3) . ?
C13D C14D 1.375(3) . ?
C13D H13D 0.9500 . ?
C14D H14D 0.9500 . ?
C15D H51D 0.9800 . ?
C15D H53D 0.9800 . ?
C15D H52D 0.9800 . ?
S1E O4E 1.4205(17) . ?
S1E O3E 1.4358(18) . ?
S1E N1E 1.6283(19) . ?
S1E C9E 1.753(2) . ?
O1E C7E 1.226(3) . ?
O2E C7E 1.329(2) . ?
O2E C8E 1.446(2) . ?
N1E C2E 1.422(3) . ?
N1E H1E 0.79(3) . ?
N2E C6E 1.359(3) . ?
N2E H21E 0.85(3) . ?
N2E H22E 0.86(3) . ?
C1E C6E 1.420(3) . ?
C1E C2E 1.433(3) . ?
C1E C7E 1.472(3) . ?
C2E C3E 1.371(3) . ?
C3E C4E 1.384(3) . ?
C3E H3E 0.9500 . ?
C4E C5E 1.371(3) . ?
C4E H4E 0.9500 . ?
C5E C6E 1.404(3) . ?
C5E H5E 0.9500 . ?
C8E H82E 0.9800 . ?
C8E H83E 0.9800 . ?
C8E H81E 0.9800 . ?
C9E C10E 1.372(3) . ?
C9E C14E 1.375(3) . ?
C10E C11E 1.374(3) . ?
C10E H10E 0.9500 . ?
C11E C12E 1.389(3) . ?
C11E H11E 0.9500 . ?
C12E C13E 1.373(3) . ?
C12E C15E 1.503(3) . ?
C13E C14E 1.377(3) . ?
C13E H13E 0.9500 . ?
C14E H14E 0.9500 . ?
C15E H53E 0.9800 . ?
C15E H51E 0.9800 . ?
C15E H52E 0.9800 . ?
S1F O4F 1.4295(16) . ?
S1F O3F 1.4355(18) . ?
S1F N1F 1.6330(18) . ?
S1F C9F 1.753(2) . ?
O1F C7F 1.219(3) . ?
O2F C7F 1.335(2) . ?
O2F C8F 1.448(2) . ?
N1F C2F 1.415(3) . ?
N1F H1F 0.84(2) . ?
N2F C6F 1.358(3) . ?
N2F H21F 0.88(2) . ?
N2F H22F 0.88(3) . ?
C1F C6F 1.416(3) . ?
C1F C2F 1.428(3) . ?
C1F C7F 1.475(3) . ?
C2F C3F 1.381(3) . ?
C3F C4F 1.382(3) . ?
C3F H3F 0.9500 . ?
C4F C5F 1.364(3) . ?
C4F H4F 0.9500 . ?
C5F C6F 1.408(3) . ?
C5F H5F 0.9500 . ?
C8F H81F 0.9800 . ?
C8F H82F 0.9800 . ?
C8F H83F 0.9800 . ?
C9F C14F 1.377(3) . ?
C9F C10F 1.381(3) . ?
C10F C11F 1.375(3) . ?
C10F H10F 0.9500 . ?
C11F C12F 1.380(3) . ?
C11F H11F 0.9500 . ?
C12F C13F 1.387(3) . ?
C12F C15F 1.501(3) . ?
C13F C14F 1.376(3) . ?
C13F H13F 0.9500 . ?
C14F H14F 0.9500 . ?
C15F H52F 0.9800 . ?
C15F H53F 0.9800 . ?
C15F H51F 0.9800 . ?

loop_
_geom_hbond_atom_site_label_D
_geom_hbond_atom_site_label_H
_geom_hbond_atom_site_label_A
_geom_hbond_distance_DH
_geom_hbond_distance_HA
_geom_hbond_distance_DA
_geom_hbond_angle_DHA
_geom_hbond_site_symmetry_A
C3A H3A O4A 0.95 2.43 2.992(3) 117.6 .
N1A H1A O1A 0.82(3) 1.94(3) 2.612(2) 140(3) .
N2A H21A O2A 0.84(3) 1.97(3) 2.593(3) 130(2) .
N2A H21A O1B 0.84(3) 2.44(3) 3.162(3) 144(2) 1_455
N2A H22A O3A 0.86(3) 2.14(3) 2.987(3) 168(2) 1_455
C3B H3B O4B 0.95 2.44 2.994(3) 117.3 .
C8B H81B O3A 0.98 2.65 3.457(3) 140.1 .
N1B H1B O1B 0.83(2) 1.91(2) 2.613(2) 143(3) .
N2B H21B O1A 0.86(3) 2.43(3) 3.138(3) 140(2) .
N2B H21B O2B 0.86(3) 1.95(3) 2.599(3) 131(2) .
N2B H22B O3B 0.84(3) 2.18(3) 3.012(3) 172(2) 1_455
C3C H3C O4C 0.95 2.40 2.984(3) 119.1 .
C8C H83C O3D 0.98 2.60 3.374(3) 136.0 .
N1C H1C O1C 0.80(2) 1.91(2) 2.603(2) 145(2) .
N2C H21C O2C 0.87(3) 1.94(3) 2.602(3) 131(2) .
N2C H21C O1D 0.87(3) 2.36(3) 3.076(3) 139(2) .
N2C H22C O3C 0.86(3) 2.20(3) 3.016(3) 159(3) 1_655
C3D H3D O4D 0.95 2.44 3.065(3) 123.0 .
N1D H1D O1D 0.79(2) 1.93(2) 2.599(2) 142(3) .
N2D H21D O1C 0.84(3) 2.36(3) 3.071(3) 143(2) 1_655
N2D H21D O2D 0.84(3) 1.97(3) 2.594(3) 130(2) .
N2D H22D O3D 0.88(3) 2.09(3) 2.955(3) 167(2) 1_655
C3E H3E O4E 0.95 2.44 3.092(3) 125.6 .
C8E H82E O3F 0.98 2.62 3.346(3) 131.3 .
N1E H1E O1E 0.79(3) 1.87(3) 2.580(3) 148(3) .
N2E H21E O2E 0.85(3) 1.98(3) 2.596(3) 129(2) .
N2E H21E O1F 0.85(3) 2.31(3) 3.023(3) 142(3) .
N2E H22E O3E 0.86(3) 2.16(3) 2.975(3) 156(2) 1_655
C3F H3F O4F 0.95 2.45 3.101(3) 126.0 .
C8F H81F O3E 0.98 2.63 3.354(3) 130.6 1_655
N1F H1F O1F 0.84(2) 1.87(3) 2.585(2) 142(3) .
N2F H21F O1E 0.88(2) 2.26(2) 3.004(3) 143(2) 1_655
N2F H21F O2F 0.88(2) 1.99(2) 2.600(3) 125(2) .
N2F H22F O3F 0.88(3) 2.16(3) 2.989(3) 155(2) 1_655

loop_
_geom_torsion_atom_site_label_1
_geom_torsion_atom_site_label_2
_geom_torsion_atom_site_label_3
_geom_torsion_atom_site_label_4
_geom_torsion
_geom_torsion_site_symmetry_1
_geom_torsion_site_symmetry_2
_geom_torsion_site_symmetry_3
_geom_torsion_site_symmetry_4
_geom_torsion_publ_flag
O4A S1A N1A C2A 62.07(19) . . . . ?
O3A S1A N1A C2A -169.43(17) . . . . ?
C9A S1A N1A C2A -54.2(2) . . . . ?
C6A C1A C2A C3A 1.8(3) . . . . ?
C7A C1A C2A C3A -178.12(18) . . . . ?
C6A C1A C2A N1A -178.62(18) . . . . ?
C7A C1A C2A N1A 1.4(3) . . . . ?
S1A N1A C2A C3A -58.4(3) . . . . ?
S1A N1A C2A C1A 122.04(18) . . . . ?
C1A C2A C3A C4A -3.8(3) . . . . ?
N1A C2A C3A C4A 176.65(19) . . . . ?
C2A C3A C4A C5A 2.7(3) . . . . ?
C3A C4A C5A C6A 0.3(3) . . . . ?
C4A C5A C6A N2A 176.1(2) . . . . ?
C4A C5A C6A C1A -2.2(3) . . . . ?
C2A C1A C6A N2A -177.0(2) . . . . ?
C7A C1A C6A N2A 2.9(3) . . . . ?
C2A C1A C6A C5A 1.1(3) . . . . ?
C7A C1A C6A C5A -178.92(18) . . . . ?
C8A O2A C7A O1A -0.1(3) . . . . ?
C8A O2A C7A C1A -179.96(16) . . . . ?
C2A C1A C7A O1A -2.3(3) . . . . ?
C6A C1A C7A O1A 177.8(2) . . . . ?
C2A C1A C7A O2A 177.53(17) . . . . ?
C6A C1A C7A O2A -2.4(3) . . . . ?
O4A S1A C9A C14A 152.57(18) . . . . ?
O3A S1A C9A C14A 21.6(2) . . . . ?
N1A S1A C9A C14A -90.6(2) . . . . ?
O4A S1A C9A C10A -31.5(2) . . . . ?
O3A S1A C9A C10A -162.48(18) . . . . ?
N1A S1A C9A C10A 85.3(2) . . . . ?
C14A C9A C10A C11A 0.1(4) . . . . ?
S1A C9A C10A C11A -175.82(18) . . . . ?
C9A C10A C11A C12A -0.9(4) . . . . ?
C10A C11A C12A C13A 1.1(4) . . . . ?
C10A C11A C12A C15A -179.7(2) . . . . ?
C11A C12A C13A C14A -0.6(4) . . . . ?
C15A C12A C13A C14A -179.8(2) . . . . ?
C10A C9A C14A C13A 0.4(3) . . . . ?
S1A C9A C14A C13A 176.24(18) . . . . ?
C12A C13A C14A C9A -0.1(4) . . . . ?
O4B S1B N1B C2B -62.0(2) . . . . ?
O3B S1B N1B C2B 169.36(17) . . . . ?
C9B S1B N1B C2B 53.8(2) . . . . ?
S1B N1B C2B C3B 58.4(3) . . . . ?
S1B N1B C2B C1B -121.59(19) . . . . ?
C6B C1B C2B C3B -1.6(3) . . . . ?
C7B C1B C2B C3B 178.52(19) . . . . ?
C6B C1B C2B N1B 178.33(18) . . . . ?
C7B C1B C2B N1B -1.5(3) . . . . ?
N1B C2B C3B C4B -176.4(2) . . . . ?
C1B C2B C3B C4B 3.5(3) . . . . ?
C2B C3B C4B C5B -2.7(3) . . . . ?
C3B C4B C5B C6B -0.1(3) . . . . ?
C4B C5B C6B N2B -176.8(2) . . . . ?
C4B C5B C6B C1B 2.0(3) . . . . ?
C2B C1B C6B N2B 177.6(2) . . . . ?
C7B C1B C6B N2B -2.6(3) . . . . ?
C2B C1B C6B C5B -1.1(3) . . . . ?
C7B C1B C6B C5B 178.74(18) . . . . ?
C8B O2B C7B O1B -0.2(3) . . . . ?
C8B O2B C7B C1B 179.51(16) . . . . ?
C6B C1B C7B O1B -179.7(2) . . . . ?
C2B C1B C7B O1B 0.1(3) . . . . ?
C6B C1B C7B O2B 0.6(3) . . . . ?
C2B C1B C7B O2B -179.59(17) . . . . ?
O4B S1B C9B C14B -148.32(18) . . . . ?
O3B S1B C9B C14B -17.1(2) . . . . ?
N1B S1B C9B C14B 95.2(2) . . . . ?
O4B S1B C9B C10B 34.9(2) . . . . ?
O3B S1B C9B C10B 166.09(17) . . . . ?
N1B S1B C9B C10B -81.58(19) . . . . ?
C14B C9B C10B C11B 0.3(3) . . . . ?
S1B C9B C10B C11B 177.07(18) . . . . ?
C9B C10B C11B C12B 0.6(4) . . . . ?
C10B C11B C12B C13B -0.7(4) . . . . ?
C10B C11B C12B C15B 179.7(2) . . . . ?
C11B C12B C13B C14B -0.1(4) . . . . ?
C15B C12B C13B C14B 179.6(2) . . . . ?
C12B C13B C14B C9B 0.9(4) . . . . ?
C10B C9B C14B C13B -1.0(3) . . . . ?
S1B C9B C14B C13B -177.77(18) . . . . ?
O3C S1C N1C C2C 171.21(18) . . . . ?
O4C S1C N1C C2C -60.1(2) . . . . ?
C9C S1C N1C C2C 56.0(2) . . . . ?
S1C N1C C2C C3C 55.5(3) . . . . ?
S1C N1C C2C C1C -124.90(19) . . . . ?
C6C C1C C2C C3C -1.8(3) . . . . ?
C7C C1C C2C C3C 177.88(19) . . . . ?
C6C C1C C2C N1C 178.62(18) . . . . ?
C7C C1C C2C N1C -1.7(3) . . . . ?
N1C C2C C3C C4C -176.5(2) . . . . ?
C1C C2C C3C C4C 3.9(3) . . . . ?
C2C C3C C4C C5C -2.7(3) . . . . ?
C3C C4C C5C C6C -0.5(3) . . . . ?
C4C C5C C6C N2C -176.4(2) . . . . ?
C4C C5C C6C C1C 2.6(3) . . . . ?
C2C C1C C6C N2C 177.5(2) . . . . ?
C7C C1C C6C N2C -2.1(3) . . . . ?
C2C C1C C6C C5C -1.4(3) . . . . ?
C7C C1C C6C C5C 178.91(18) . . . . ?
C8C O2C C7C O1C 1.2(3) . . . . ?
C8C O2C C7C C1C -178.96(17) . . . . ?
C6C C1C C7C O1C -179.0(2) . . . . ?
C2C C1C C7C O1C 1.3(3) . . . . ?
C6C C1C C7C O2C 1.2(3) . . . . ?
C2C C1C C7C O2C -178.48(17) . . . . ?
O3C S1C C9C C10C 169.96(19) . . . . ?
O4C S1C C9C C10C 39.3(2) . . . . ?
N1C S1C C9C C10C -77.5(2) . . . . ?
O3C S1C C9C C14C -11.6(2) . . . . ?
O4C S1C C9C C14C -142.29(19) . . . . ?
N1C S1C C9C C14C 100.9(2) . . . . ?
C14C C9C C10C C11C 0.8(4) . . . . ?
S1C C9C C10C C11C 179.3(2) . . . . ?
C9C C10C C11C C12C 1.1(4) . . . . ?
C10C C11C C12C C13C -2.5(4) . . . . ?
C10C C11C C12C C15C 178.4(2) . . . . ?
C11C C12C C13C C14C 2.0(4) . . . . ?
C15C C12C C13C C14C -178.9(2) . . . . ?
C12C C13C C14C C9C -0.1(4) . . . . ?
C10C C9C C14C C13C -1.3(4) . . . . ?
S1C C9C C14C C13C -179.70(19) . . . . ?
O4D S1D N1D C2D 65.9(2) . . . . ?
O3D S1D N1D C2D -165.54(18) . . . . ?
C9D S1D N1D C2D -50.3(2) . . . . ?
S1D N1D C2D C3D -51.8(3) . . . . ?
S1D N1D C2D C1D 129.01(18) . . . . ?
C6D C1D C2D C3D 1.4(3) . . . . ?
C7D C1D C2D C3D -178.42(18) . . . . ?
C6D C1D C2D N1D -179.50(18) . . . . ?
C7D C1D C2D N1D 0.7(3) . . . . ?
N1D C2D C3D C4D 178.43(19) . . . . ?
C1D C2D C3D C4D -2.4(3) . . . . ?
C2D C3D C4D C5D 1.3(3) . . . . ?
C3D C4D C5D C6D 0.9(3) . . . . ?
C4D C5D C6D N2D 177.0(2) . . . . ?
C4D C5D C6D C1D -2.0(3) . . . . ?
C2D C1D C6D N2D -178.1(2) . . . . ?
C7D C1D C6D N2D 1.7(3) . . . . ?
C2D C1D C6D C5D 0.8(3) . . . . ?
C7D C1D C6D C5D -179.41(18) . . . . ?
C8D O2D C7D O1D -0.9(3) . . . . ?
C8D O2D C7D C1D 179.69(17) . . . . ?
C6D C1D C7D O1D -179.5(2) . . . . ?
C2D C1D C7D O1D 0.2(3) . . . . ?
C6D C1D C7D O2D -0.1(3) . . . . ?
C2D C1D C7D O2D 179.62(17) . . . . ?
O4D S1D C9D C10D -9.2(2) . . . . ?
O3D S1D C9D C10D -140.17(19) . . . . ?
N1D S1D C9D C10D 108.2(2) . . . . ?
O4D S1D C9D C14D 174.20(19) . . . . ?
O3D S1D C9D C14D 43.3(2) . . . . ?
N1D S1D C9D C14D -68.3(2) . . . . ?
C14D C9D C10D C11D 0.8(4) . . . . ?
S1D C9D C10D C11D -175.70(19) . . . . ?
C9D C10D C11D C12D 0.8(4) . . . . ?
C10D C11D C12D C13D -1.7(4) . . . . ?
C10D C11D C12D C15D 176.8(2) . . . . ?
C11D C12D C13D C14D 1.1(4) . . . . ?
C15D C12D C13D C14D -177.4(2) . . . . ?
C12D C13D C14D C9D 0.4(4) . . . . ?
C10D C9D C14D C13D -1.4(4) . . . . ?
S1D C9D C14D C13D 175.1(2) . . . . ?
O4E S1E N1E C2E 66.8(2) . . . . ?
O3E S1E N1E C2E -165.46(18) . . . . ?
C9E S1E N1E C2E -50.1(2) . . . . ?
S1E N1E C2E C3E -45.7(3) . . . . ?
S1E N1E C2E C1E 135.09(18) . . . . ?
C6E C1E C2E C3E 1.5(3) . . . . ?
C7E C1E C2E C3E -179.90(19) . . . . ?
C6E C1E C2E N1E -179.27(18) . . . . ?
C7E C1E C2E N1E -0.6(3) . . . . ?
N1E C2E C3E C4E 178.1(2) . . . . ?
C1E C2E C3E C4E -2.7(3) . . . . ?
C2E C3E C4E C5E 1.5(4) . . . . ?
C3E C4E C5E C6E 0.7(4) . . . . ?
C4E C5E C6E N2E 176.2(2) . . . . ?
C4E C5E C6E C1E -1.9(3) . . . . ?
C2E C1E C6E N2E -177.11(19) . . . . ?
C7E C1E C6E N2E 4.3(3) . . . . ?
C2E C1E C6E C5E 0.8(3) . . . . ?
C7E C1E C6E C5E -177.80(19) . . . . ?
C8E O2E C7E O1E -3.2(3) . . . . ?
C8E O2E C7E C1E 176.90(17) . . . . ?
C6E C1E C7E O1E 178.9(2) . . . . ?
C2E C1E C7E O1E 0.3(3) . . . . ?
C6E C1E C7E O2E -1.2(3) . . . . ?
C2E C1E C7E O2E -179.76(17) . . . . ?
O4E S1E C9E C10E 5.1(2) . . . . ?
O3E S1E C9E C10E -124.42(19) . . . . ?
N1E S1E C9E C10E 123.73(19) . . . . ?
O4E S1E C9E C14E -173.6(2) . . . . ?
O3E S1E C9E C14E 56.8(2) . . . . ?
N1E S1E C9E C14E -55.0(2) . . . . ?
C14E C9E C10E C11E 0.1(4) . . . . ?
S1E C9E C10E C11E -178.6(2) . . . . ?
C9E C10E C11E C12E 0.3(4) . . . . ?
C10E C11E C12E C13E -0.3(4) . . . . ?
C10E C11E C12E C15E 178.6(3) . . . . ?
C11E C12E C13E C14E -0.3(4) . . . . ?
C15E C12E C13E C14E -179.1(3) . . . . ?
C10E C9E C14E C13E -0.7(4) . . . . ?
S1E C9E C14E C13E 178.1(2) . . . . ?
C12E C13E C14E C9E 0.7(5) . . . . ?
O4F S1F N1F C2F -67.9(2) . . . . ?
O3F S1F N1F C2F 164.22(18) . . . . ?
C9F S1F N1F C2F 48.5(2) . . . . ?
S1F N1F C2F C3F 45.2(3) . . . . ?
S1F N1F C2F C1F -135.49(17) . . . . ?
C6F C1F C2F C3F -1.1(3) . . . . ?
C7F C1F C2F C3F 179.65(19) . . . . ?
C6F C1F C2F N1F 179.60(18) . . . . ?
C7F C1F C2F N1F 0.3(3) . . . . ?
N1F C2F C3F C4F -177.9(2) . . . . ?
C1F C2F C3F C4F 2.8(3) . . . . ?
C2F C3F C4F C5F -2.1(3) . . . . ?
C3F C4F C5F C6F -0.3(3) . . . . ?
C4F C5F C6F N2F -176.8(2) . . . . ?
C4F C5F C6F C1F 2.0(3) . . . . ?
C2F C1F C6F N2F 177.37(19) . . . . ?
C7F C1F C6F N2F -3.4(3) . . . . ?
C2F C1F C6F C5F -1.3(3) . . . . ?
C7F C1F C6F C5F 177.95(18) . . . . ?
C8F O2F C7F O1F 2.3(3) . . . . ?
C8F O2F C7F C1F -177.17(17) . . . . ?
C6F C1F C7F O1F -179.1(2) . . . . ?
C2F C1F C7F O1F 0.1(3) . . . . ?
C6F C1F C7F O2F 0.3(3) . . . . ?
C2F C1F C7F O2F 179.53(17) . . . . ?
O4F S1F C9F C14F 171.1(2) . . . . ?
O3F S1F C9F C14F -59.0(2) . . . . ?
N1F S1F C9F C14F 53.0(2) . . . . ?
O4F S1F C9F C10F -7.4(2) . . . . ?
O3F S1F C9F C10F 122.58(19) . . . . ?
N1F S1F C9F C10F -125.46(19) . . . . ?
C14F C9F C10F C11F 0.4(4) . . . . ?
S1F C9F C10F C11F 178.86(19) . . . . ?
C9F C10F C11F C12F -1.0(4) . . . . ?
C10F C11F C12F C13F 0.7(4) . . . . ?
C10F C11F C12F C15F -176.8(2) . . . . ?
C11F C12F C13F C14F 0.0(4) . . . . ?
C15F C12F C13F C14F 177.6(3) . . . . ?
C12F C13F C14F C9F -0.5(4) . . . . ?
C10F C9F C14F C13F 0.3(4) . . . . ?
S1F C9F C14F C13F -178.1(2) . . . . ?
